data_4340839
loop_
_publ_author_name
'Marion, Ronan'
'Sguerra, Fabien'
'Di Meo, Florent'
'Sauvageot, Elodie'
'Lohier, Jean-Fran\,cois'
'Daniellou, Richard'
'Renaud, Jean-Luc'
'Linares, Mathieu'
'Hamel, Matthieu'
'Gaillard, Sylvain'

_publ_section_title
;
 NHC Copper(I) Complexes Bearing Dipyridylamine Ligands: Synthesis,
 Structural, and Photoluminescent Studies.
;
_journal_issue 17
_journal_name_full 'Inorganic chemistry'
_journal_page_first 9181
_journal_page_last 9191
_journal_paper_doi 10.1021/ic501230m
_journal_volume 53
_journal_year 2014
_chemical_formula_moiety 'C39 H44 B Cu F4 N4'
_chemical_formula_sum 'C39 H44 B Cu F4 N4'
_chemical_formula_weight 719.13
_chemical_name_systematic
;
 (1,3-bis(2,6-di-iso-propylphenyl)imidazol-2-ylidene)
(1,10-phenanthroline) copper tetrafluoroborate
;
_space_group_IT_number 14
_symmetry_cell_setting monoclinic
_symmetry_space_group_name_Hall '-P 2ybc'
_symmetry_space_group_name_H-M 'P 1 21/c 1'
_atom_sites_solution_hydrogens geom
_atom_sites_solution_primary direct
_atom_sites_solution_secondary difmap
_audit_creation_method SHELXL-97
_cell_angle_alpha 90.00
_cell_angle_beta 96.252(2)
_cell_angle_gamma 90.00
_cell_formula_units_Z 4
_cell_length_a 8.8858(3)
_cell_length_b 22.9533(8)
_cell_length_c 19.1857(7)
_cell_measurement_reflns_used 9928
_cell_measurement_temperature 150(2)
_cell_measurement_theta_max 26.27
_cell_measurement_theta_min 2.31
_cell_volume 3889.8(2)
_computing_cell_refinement 'Bruker SAINT'
_computing_data_collection 'Bruker APEX2'
_computing_data_reduction 'Bruker SAINT'
_computing_molecular_graphics 'Bruker SHELXTL'
_computing_publication_material 'Bruker SHELXTL'
_computing_structure_refinement 'SHELXL-97 (Sheldrick, 2008)'
_computing_structure_solution 'SHELXS-97 (Sheldrick, 2008)'
_diffrn_ambient_temperature 150(2)
_diffrn_measured_fraction_theta_full 0.964
_diffrn_measured_fraction_theta_max 0.964
_diffrn_measurement_device_type 'Bruker APEX-II CCD'
_diffrn_measurement_method '\f and \w scans'
_diffrn_radiation_monochromator graphite
_diffrn_radiation_source 'fine-focus sealed tube'
_diffrn_radiation_type MoK\a
_diffrn_radiation_wavelength 0.71073
_diffrn_reflns_av_R_equivalents 0.0364
_diffrn_reflns_av_sigmaI/netI 0.0432
_diffrn_reflns_limit_h_max 9
_diffrn_reflns_limit_h_min -10
_diffrn_reflns_limit_k_max 27
_diffrn_reflns_limit_k_min -27
_diffrn_reflns_limit_l_max 22
_diffrn_reflns_limit_l_min -21
_diffrn_reflns_number 31521
_diffrn_reflns_theta_full 25.35
_diffrn_reflns_theta_max 25.35
_diffrn_reflns_theta_min 2.07
_exptl_absorpt_coefficient_mu 0.612
_exptl_absorpt_correction_type none
_exptl_crystal_colour yellow
_exptl_crystal_density_diffrn 1.228
_exptl_crystal_density_method 'not measured'
_exptl_crystal_description block
_exptl_crystal_F_000 1504
_exptl_crystal_size_max 0.45
_exptl_crystal_size_mid 0.26
_exptl_crystal_size_min 0.24
_platon_squeeze_details
;
;
_refine_diff_density_max 0.767
_refine_diff_density_min -0.581
_refine_diff_density_rms 0.071
_refine_ls_extinction_method none
_refine_ls_goodness_of_fit_ref 1.034
_refine_ls_hydrogen_treatment mixed
_refine_ls_matrix_type full
_refine_ls_number_parameters 496
_refine_ls_number_reflns 6866
_refine_ls_number_restraints 324
_refine_ls_restrained_S_all 1.009
_refine_ls_R_factor_all 0.0897
_refine_ls_R_factor_gt 0.0657
_refine_ls_shift/su_max 0.001
_refine_ls_shift/su_mean 0.000
_refine_ls_structure_factor_coef Fsqd
_refine_ls_weighting_details 'calc w=1/[\s^2^(Fo^2^)+(0.0519P)^2^+9.6244P] where P=(Fo^2^+2Fc^2^)/3'
_refine_ls_weighting_scheme calc
_refine_ls_wR_factor_gt 0.1464
_refine_ls_wR_factor_ref 0.1568
_reflns_number_gt 5106
_reflns_number_total 6866
_reflns_threshold_expression >2sigma(I)
_cod_data_source_file ic501230m_si_003.cif
_cod_data_source_block '[Cu(IPr)(L1)][BF4]'
_cod_depositor_comments
;
The following automatic conversions were performed:

'_symmetry_cell_setting' value 'Monoclinic' changed to 'monoclinic'
according to
/usr/data/users/saulius/crontab/automatic-downloads/rss-feeds/ACS/lib/dictionaries/cif_core.dic
dictionary named 'cif_core.dic' version 2.4.2 from 2011-04-26.

Automatic conversion script
Id: cif_fix_values 2281 2013-09-26 08:29:07Z andrius 

 Adding full bibliography for 4340834--4340841.cif.
;
_cod_original_sg_symbol_H-M 'P2(1)/c  '
_cod_database_code 4340839

loop_
_symmetry_equiv_pos_as_xyz
'x, y, z'
'-x, y+1/2, -z+1/2'
'-x, -y, -z'
'x, -y-1/2, z-1/2'

loop_
_atom_site_label
_atom_site_type_symbol
_atom_site_fract_x
_atom_site_fract_y
_atom_site_fract_z
_atom_site_U_iso_or_equiv
_atom_site_adp_type
_atom_site_occupancy
_atom_site_symmetry_multiplicity
_atom_site_calc_flag
_atom_site_refinement_flags
_atom_site_disorder_assembly
_atom_site_disorder_group
Cu1 Cu 0.42845(6) 0.641963(19) 0.12631(2) 0.03676(17) Uani 1 1 d . . .
C38 C 0.0246(5) 0.5589(2) 0.3163(3) 0.0576(12) Uani 1 1 d . . .
H38A H 0.0536 0.5181 0.3242 0.086 Uiso 1 1 calc R . .
H38B H -0.0786 0.5610 0.2925 0.086 Uiso 1 1 calc R . .
H38C H 0.0290 0.5792 0.3614 0.086 Uiso 1 1 calc R . .
N1 N 0.5588(4) 0.56771(13) 0.13876(17) 0.0379(8) Uani 1 1 d . . .
N2 N 0.4693(4) 0.63064(13) 0.02448(17) 0.0375(8) Uani 1 1 d . . .
N3 N 0.3201(3) 0.68931(12) 0.25407(15) 0.0291(7) Uani 1 1 d . . .
C28 C 0.3843(4) 0.64229(15) 0.29817(18) 0.0309(8) Uani 1 1 d . . .
C37 C 0.1342(5) 0.58808(18) 0.2705(2) 0.0442(10) Uani 1 1 d . . .
H37 H 0.0959 0.6283 0.2592 0.053 Uiso 1 1 calc R . .
N6 N 0.2591(3) 0.74418(12) 0.16588(15) 0.0305(7) Uani 1 1 d . . .
C1 C 0.5998(5) 0.53627(17) 0.1958(2) 0.0482(11) Uani 1 1 d . . .
H1 H 0.5571 0.5452 0.2378 0.058 Uiso 1 1 calc R . .
C2 C 0.7046(5) 0.49005(18) 0.1963(3) 0.0572(13) Uani 1 1 d . . .
H2 H 0.7320 0.4686 0.2380 0.069 Uiso 1 1 calc R . .
C3 C 0.7666(5) 0.47640(17) 0.1360(3) 0.0557(13) Uani 1 1 d . . .
H3 H 0.8380 0.4456 0.1358 0.067 Uiso 1 1 calc R . .
C4 C 0.7242(4) 0.50785(16) 0.0752(3) 0.0463(11) Uani 1 1 d . . .
C6 C 0.7813(5) 0.49730(19) 0.0093(3) 0.0599(15) Uani 1 1 d . . .
H6 H 0.8540 0.4673 0.0062 0.072 Uiso 1 1 calc R . .
C7 C 0.7354(5) 0.5284(2) -0.0480(3) 0.0564(13) Uani 1 1 d . . .
H7 H 0.7755 0.5198 -0.0908 0.068 Uiso 1 1 calc R . .
C8 C 0.6277(5) 0.57395(18) -0.0462(2) 0.0434(11) Uani 1 1 d . . .
C9 C 0.5700(4) 0.58705(15) 0.0175(2) 0.0353(9) Uani 1 1 d . . .
C10 C 0.4204(5) 0.66054(19) -0.0325(2) 0.0455(10) Uani 1 1 d . . .
H10 H 0.3487 0.6907 -0.0286 0.055 Uiso 1 1 calc R . .
C11 C 0.4690(6) 0.6499(2) -0.0980(2) 0.0529(12) Uani 1 1 d . . .
H11 H 0.4299 0.6723 -0.1376 0.064 Uiso 1 1 calc R . .
C12 C 0.5733(5) 0.6072(2) -0.1049(2) 0.0553(13) Uani 1 1 d . . .
H12 H 0.6086 0.6000 -0.1491 0.066 Uiso 1 1 calc R . .
C5 C 0.6180(4) 0.55351(15) 0.0790(2) 0.0344(9) Uani 1 1 d . . .
C13 C 0.3340(4) 0.69403(15) 0.18453(19) 0.0316(8) Uani 1 1 d . . .
C29 C 0.5323(4) 0.64858(16) 0.33039(19) 0.0357(9) Uani 1 1 d . . .
C30 C 0.5893(5) 0.60257(18) 0.3731(2) 0.0451(10) Uani 1 1 d . . .
H30 H 0.6891 0.6051 0.3963 0.054 Uiso 1 1 calc R . .
C31 C 0.5053(6) 0.55433(18) 0.3823(2) 0.0507(12) Uani 1 1 d . . .
H31 H 0.5478 0.5235 0.4111 0.061 Uiso 1 1 calc R . .
C32 C 0.3591(5) 0.54949(17) 0.3504(2) 0.0472(11) Uani 1 1 d . . .
H32 H 0.3019 0.5156 0.3581 0.057 Uiso 1 1 calc R . .
C33 C 0.2937(5) 0.59350(16) 0.3071(2) 0.0368(9) Uani 1 1 d . . .
C39 C 0.1354(6) 0.5553(2) 0.2016(2) 0.0681(15) Uani 1 1 d . . .
H39A H 0.2045 0.5747 0.1725 0.102 Uiso 1 1 calc R . .
H39B H 0.0331 0.5548 0.1767 0.102 Uiso 1 1 calc R . .
H39C H 0.1695 0.5152 0.2111 0.102 Uiso 1 1 calc R . .
C15 C 0.2350(4) 0.73492(15) 0.2776(2) 0.0338(9) Uani 1 1 d . . .
H15 H 0.2091 0.7405 0.3239 0.041 Uiso 1 1 calc R . .
C14 C 0.1971(4) 0.76928(15) 0.22213(19) 0.0334(9) Uani 1 1 d . . .
H14 H 0.1390 0.8041 0.2214 0.040 Uiso 1 1 calc R . .
C16 C 0.2351(5) 0.76613(15) 0.09498(19) 0.0344(9) Uani 1 1 d . . .
C21 C 0.3316(5) 0.80940(17) 0.0746(2) 0.0430(10) Uani 1 1 d . . .
C20 C 0.3009(6) 0.83027(19) 0.0064(2) 0.0533(12) Uani 1 1 d . . .
H20 H 0.3638 0.8596 -0.0099 0.064 Uiso 1 1 calc R . .
C19 C 0.1804(6) 0.8089(2) -0.0380(2) 0.0549(13) Uani 1 1 d . . .
H19 H 0.1597 0.8249 -0.0837 0.066 Uiso 1 1 calc R . .
C18 C 0.0907(5) 0.76538(19) -0.0171(2) 0.0504(12) Uani 1 1 d . . .
H18 H 0.0112 0.7503 -0.0492 0.060 Uiso 1 1 calc R . .
C17 C 0.1146(5) 0.74270(17) 0.0512(2) 0.0403(10) Uani 1 1 d . . .
C25 C 0.0118(5) 0.69565(18) 0.0750(2) 0.0501(11) Uani 1 1 d . . .
H25 H 0.0536 0.6836 0.1233 0.060 Uiso 1 1 calc R . .
C26 C 0.0097(7) 0.6422(2) 0.0284(4) 0.0846(19) Uani 1 1 d . . .
H26A H -0.0357 0.6523 -0.0189 0.127 Uiso 1 1 calc R . .
H26B H -0.0502 0.6115 0.0477 0.127 Uiso 1 1 calc R . .
H26C H 0.1135 0.6284 0.0264 0.127 Uiso 1 1 calc R . .
C27 C -0.1485(6) 0.7180(3) 0.0789(3) 0.0766(16) Uani 1 1 d . . .
H27A H -0.1939 0.7290 0.0319 0.115 Uiso 1 1 calc R . .
H27B H -0.1453 0.7521 0.1098 0.115 Uiso 1 1 calc R . .
H27C H -0.2095 0.6874 0.0977 0.115 Uiso 1 1 calc R . .
C22 C 0.4604(6) 0.83337(19) 0.1238(2) 0.0539(12) Uani 1 1 d . . .
H22 H 0.4917 0.8026 0.1593 0.065 Uiso 1 1 calc R . .
C23 C 0.4179(8) 0.8865(3) 0.1625(4) 0.111(3) Uani 1 1 d . . .
H23A H 0.3921 0.9182 0.1290 0.166 Uiso 1 1 calc R . .
H23B H 0.5034 0.8984 0.1961 0.166 Uiso 1 1 calc R . .
H23C H 0.3304 0.8778 0.1877 0.166 Uiso 1 1 calc R . .
C24 C 0.6015(8) 0.8502(4) 0.0875(4) 0.112(2) Uani 1 1 d . . .
H24A H 0.6299 0.8175 0.0588 0.168 Uiso 1 1 calc R . .
H24B H 0.6857 0.8593 0.1232 0.168 Uiso 1 1 calc R . .
H24C H 0.5783 0.8844 0.0577 0.168 Uiso 1 1 calc R . .
C34 C 0.6279(5) 0.70199(17) 0.3205(2) 0.0432(10) Uani 1 1 d . . .
H34 H 0.5588 0.7325 0.2977 0.052 Uiso 1 1 calc R . .
C36 C 0.6981(6) 0.7267(2) 0.3896(3) 0.0684(15) Uani 1 1 d . . .
H36A H 0.6196 0.7318 0.4212 0.103 Uiso 1 1 calc R . .
H36B H 0.7445 0.7645 0.3815 0.103 Uiso 1 1 calc R . .
H36C H 0.7758 0.6999 0.4109 0.103 Uiso 1 1 calc R . .
C35 C 0.7469(7) 0.6890(2) 0.2707(4) 0.089(2) Uani 1 1 d . . .
H35A H 0.6972 0.6733 0.2266 0.133 Uiso 1 1 calc R . .
H35B H 0.8195 0.6605 0.2924 0.133 Uiso 1 1 calc R . .
H35C H 0.8003 0.7251 0.2613 0.133 Uiso 1 1 calc R . .
B1A B 0.931(3) 0.8657(9) 0.2995(12) 0.057(5) Uani 0.652(8) 1 d PU B 1
F4A F 0.9106(9) 0.9072(3) 0.3467(5) 0.088(3) Uani 0.652(8) 1 d PU B 1
F1A F 1.0316(15) 0.8902(4) 0.2525(6) 0.062(2) Uani 0.652(8) 1 d PU B 1
F2A F 1.0038(8) 0.8192(3) 0.3328(3) 0.106(3) Uani 0.652(8) 1 d PU B 1
F3A F 0.7914(9) 0.8449(4) 0.2694(4) 0.123(3) Uani 0.652(8) 1 d PU B 1
B1B B 0.904(4) 0.8794(16) 0.273(3) 0.070(13) Uani 0.348(8) 1 d PU B 2
F1B F 0.995(4) 0.8863(14) 0.2362(17) 0.143(13) Uani 0.348(8) 1 d PU B 2
F2B F 0.7904(10) 0.9160(4) 0.2596(6) 0.085(4) Uani 0.348(8) 1 d PU B 2
F3B F 0.936(2) 0.8760(13) 0.3484(9) 0.142(11) Uani 0.348(8) 1 d PU B 2
F4B F 0.8664(13) 0.8254(4) 0.2459(8) 0.101(5) Uani 0.348(8) 1 d PU B 2

loop_
_atom_site_aniso_label
_atom_site_aniso_U_11
_atom_site_aniso_U_22
_atom_site_aniso_U_33
_atom_site_aniso_U_23
_atom_site_aniso_U_13
_atom_site_aniso_U_12
Cu1 0.0471(3) 0.0277(3) 0.0364(3) -0.0050(2) 0.0088(2) 0.0081(2)
C38 0.057(3) 0.057(3) 0.060(3) -0.004(2) 0.014(2) -0.014(2)
N1 0.046(2) 0.0214(16) 0.046(2) -0.0029(15) 0.0035(16) 0.0072(14)
N2 0.043(2) 0.0326(18) 0.0384(19) -0.0065(15) 0.0103(15) 0.0053(14)
N3 0.0353(17) 0.0226(15) 0.0285(16) -0.0024(13) -0.0002(13) 0.0018(13)
C28 0.043(2) 0.0257(18) 0.0227(18) -0.0018(15) -0.0003(16) 0.0045(16)
C37 0.052(3) 0.035(2) 0.044(2) -0.0005(19) 0.002(2) -0.0088(19)
N6 0.0416(18) 0.0224(15) 0.0273(16) -0.0011(13) 0.0028(14) 0.0072(13)
C1 0.056(3) 0.033(2) 0.052(3) -0.001(2) -0.005(2) -0.001(2)
C2 0.054(3) 0.026(2) 0.086(4) 0.008(2) -0.015(3) 0.001(2)
C3 0.036(2) 0.023(2) 0.107(4) -0.003(3) 0.002(3) 0.0025(17)
C4 0.030(2) 0.024(2) 0.086(3) -0.012(2) 0.009(2) -0.0071(17)
C6 0.037(3) 0.030(2) 0.118(5) -0.027(3) 0.030(3) -0.0033(19)
C7 0.049(3) 0.043(3) 0.082(4) -0.031(3) 0.031(3) -0.012(2)
C8 0.035(2) 0.042(2) 0.055(3) -0.021(2) 0.017(2) -0.0147(18)
C9 0.033(2) 0.025(2) 0.048(2) -0.0122(18) 0.0072(18) -0.0083(16)
C10 0.054(3) 0.044(2) 0.039(2) 0.000(2) 0.009(2) 0.006(2)
C11 0.066(3) 0.059(3) 0.034(2) -0.004(2) 0.008(2) -0.005(2)
C12 0.058(3) 0.064(3) 0.047(3) -0.024(2) 0.020(2) -0.023(3)
C5 0.027(2) 0.0220(19) 0.054(3) -0.0118(18) 0.0050(18) -0.0056(15)
C13 0.035(2) 0.030(2) 0.029(2) -0.0009(16) 0.0005(16) -0.0013(16)
C29 0.041(2) 0.033(2) 0.032(2) -0.0047(17) 0.0010(17) 0.0056(17)
C30 0.054(3) 0.040(2) 0.039(2) 0.0031(19) -0.006(2) 0.013(2)
C31 0.074(3) 0.033(2) 0.044(3) 0.0109(19) 0.001(2) 0.015(2)
C32 0.065(3) 0.030(2) 0.048(3) 0.0038(19) 0.014(2) -0.002(2)
C33 0.050(3) 0.028(2) 0.033(2) -0.0005(17) 0.0081(18) 0.0004(17)
C39 0.075(4) 0.081(4) 0.049(3) -0.016(3) 0.011(3) -0.033(3)
C15 0.043(2) 0.028(2) 0.031(2) -0.0076(17) 0.0074(17) 0.0033(17)
C14 0.040(2) 0.0243(19) 0.036(2) -0.0074(17) 0.0065(18) 0.0063(16)
C16 0.048(2) 0.0237(19) 0.031(2) -0.0002(16) 0.0024(18) 0.0117(17)
C21 0.063(3) 0.031(2) 0.036(2) -0.0015(18) 0.009(2) 0.0074(19)
C20 0.079(3) 0.037(2) 0.046(3) 0.007(2) 0.018(3) 0.008(2)
C19 0.091(4) 0.044(3) 0.029(2) 0.006(2) 0.006(2) 0.020(3)
C18 0.067(3) 0.045(3) 0.036(2) -0.004(2) -0.011(2) 0.021(2)
C17 0.050(3) 0.032(2) 0.037(2) -0.0002(18) -0.0028(19) 0.0155(18)
C25 0.054(3) 0.045(3) 0.047(3) 0.002(2) -0.014(2) 0.003(2)
C26 0.078(4) 0.058(3) 0.120(5) -0.032(3) 0.022(4) -0.018(3)
C27 0.069(4) 0.092(4) 0.071(4) 0.012(3) 0.019(3) 0.011(3)
C22 0.076(3) 0.037(2) 0.050(3) 0.004(2) 0.010(2) -0.010(2)
C23 0.098(5) 0.079(4) 0.155(7) -0.060(5) 0.013(5) -0.023(4)
C24 0.084(5) 0.153(7) 0.102(5) -0.013(5) 0.016(4) 0.005(5)
C34 0.041(2) 0.033(2) 0.053(3) 0.0001(19) -0.005(2) 0.0044(18)
C36 0.074(4) 0.049(3) 0.074(4) 0.002(3) -0.028(3) -0.007(2)
C35 0.093(4) 0.053(3) 0.130(6) -0.011(3) 0.058(4) -0.014(3)
B1A 0.057(12) 0.043(10) 0.075(12) -0.010(8) 0.029(9) -0.001(7)
F4A 0.076(4) 0.060(4) 0.139(8) -0.034(4) 0.060(5) -0.016(3)
F1A 0.070(6) 0.052(4) 0.068(4) -0.019(3) 0.026(4) -0.004(4)
F2A 0.135(6) 0.102(5) 0.090(4) 0.017(3) 0.051(4) 0.055(4)
F3A 0.091(6) 0.138(7) 0.132(6) -0.009(5) -0.027(5) -0.029(5)
B1B 0.031(14) 0.035(17) 0.14(4) -0.03(2) 0.01(2) -0.008(13)
F1B 0.105(19) 0.18(2) 0.15(2) 0.016(16) 0.046(18) 0.071(15)
F2B 0.056(6) 0.071(7) 0.132(9) -0.007(6) 0.028(6) 0.012(5)
F3B 0.118(13) 0.26(3) 0.047(9) 0.043(14) -0.009(9) 0.000(18)
F4B 0.064(7) 0.036(5) 0.211(14) -0.055(6) 0.051(8) -0.020(4)

loop_
_atom_type_symbol
_atom_type_description
_atom_type_scat_dispersion_real
_atom_type_scat_dispersion_imag
_atom_type_scat_source
C C 0.0033 0.0016 'International Tables Vol C Tables 4.2.6.8 and 6.1.1.4'
H H 0.0000 0.0000 'International Tables Vol C Tables 4.2.6.8 and 6.1.1.4'
N N 0.0061 0.0033 'International Tables Vol C Tables 4.2.6.8 and 6.1.1.4'
B B 0.0013 0.0007 'International Tables Vol C Tables 4.2.6.8 and 6.1.1.4'
F F 0.0171 0.0103 'International Tables Vol C Tables 4.2.6.8 and 6.1.1.4'
Cu Cu 0.3201 1.2651 'International Tables Vol C Tables 4.2.6.8 and 6.1.1.4'

loop_
_geom_angle_atom_site_label_1
_geom_angle_atom_site_label_2
_geom_angle_atom_site_label_3
_geom_angle
C13 Cu1 N2 141.36(14)
C13 Cu1 N1 137.20(14)
N2 Cu1 N1 81.33(13)
C1 N1 C5 118.1(3)
C1 N1 Cu1 130.2(3)
C5 N1 Cu1 111.5(2)
C10 N2 C9 117.4(3)
C10 N2 Cu1 130.4(3)
C9 N2 Cu1 112.1(3)
C13 N3 C15 111.6(3)
C13 N3 C28 124.1(3)
C15 N3 C28 124.2(3)
C29 C28 C33 123.6(3)
C29 C28 N3 118.2(3)
C33 C28 N3 118.2(3)
C33 C37 C39 110.4(4)
C33 C37 C38 112.9(3)
C39 C37 C38 110.3(4)
C33 C37 H37 107.7
C39 C37 H37 107.7
C38 C37 H37 107.7
C13 N6 C14 111.8(3)
C13 N6 C16 124.2(3)
C14 N6 C16 123.8(3)
N1 C1 C2 122.3(4)
N1 C1 H1 118.8
C2 C1 H1 118.8
C3 C2 C1 119.5(4)
C3 C2 H2 120.2
C1 C2 H2 120.2
C2 C3 C4 119.5(4)
C2 C3 H3 120.2
C4 C3 H3 120.2
C3 C4 C5 117.6(4)
C3 C4 C6 124.3(4)
C5 C4 C6 118.1(4)
C7 C6 C4 122.0(4)
C7 C6 H6 119.0
C4 C6 H6 119.0
C6 C7 C8 121.3(4)
C6 C7 H7 119.4
C8 C7 H7 119.4
C12 C8 C9 117.0(4)
C12 C8 C7 123.8(4)
C9 C8 C7 119.2(4)
N2 C9 C8 123.3(4)
N2 C9 C5 117.0(3)
C8 C9 C5 119.7(4)
N2 C10 C11 123.2(4)
N2 C10 H10 118.4
C11 C10 H10 118.4
C12 C11 C10 119.5(4)
C12 C11 H11 120.2
C10 C11 H11 120.2
C11 C12 C8 119.5(4)
C11 C12 H12 120.3
C8 C12 H12 120.3
N1 C5 C4 122.9(4)
N1 C5 C9 117.4(3)
C4 C5 C9 119.7(4)
N3 C13 N6 103.4(3)
N3 C13 Cu1 128.5(3)
N6 C13 Cu1 128.0(3)
C30 C29 C28 116.4(4)
C30 C29 C34 120.9(4)
C28 C29 C34 122.8(3)
C31 C30 C29 121.6(4)
C31 C30 H30 119.2
C29 C30 H30 119.2
C30 C31 C32 120.8(4)
C30 C31 H31 119.6
C32 C31 H31 119.6
C31 C32 C33 121.2(4)
C31 C32 H32 119.4
C33 C32 H32 119.4
C32 C33 C28 116.4(4)
C32 C33 C37 121.6(4)
C28 C33 C37 121.9(3)
C14 C15 N3 106.5(3)
C14 C15 H15 126.7
N3 C15 H15 126.7
C15 C14 N6 106.6(3)
C15 C14 H14 126.7
N6 C14 H14 126.7
C21 C16 C17 124.1(4)
C21 C16 N6 118.7(3)
C17 C16 N6 117.3(3)
C20 C21 C16 116.4(4)
C20 C21 C22 121.4(4)
C16 C21 C22 122.2(4)
C19 C20 C21 121.1(4)
C19 C20 H20 119.5
C21 C20 H20 119.5
C18 C19 C20 121.1(4)
C18 C19 H19 119.5
C20 C19 H19 119.5
C19 C18 C17 120.7(4)
C19 C18 H18 119.6
C17 C18 H18 119.6
C16 C17 C18 116.6(4)
C16 C17 C25 122.7(3)
C18 C17 C25 120.7(4)
C26 C25 C17 111.6(4)
C26 C25 C27 110.5(4)
C17 C25 C27 111.8(4)
C26 C25 H25 107.6
C17 C25 H25 107.6
C27 C25 H25 107.6
C23 C22 C21 113.1(5)
C23 C22 C24 106.3(5)
C21 C22 C24 114.0(4)
C23 C22 H22 107.7
C21 C22 H22 107.7
C24 C22 H22 107.7
C36 C34 C29 112.2(4)
C36 C34 C35 111.9(4)
C29 C34 C35 110.9(3)
C36 C34 H34 107.2
C29 C34 H34 107.2
C35 C34 H34 107.2
F4A B1A F2A 109.3(17)
F4A B1A F3A 110.0(18)
F2A B1A F3A 106.3(15)
F4A B1A F1A 106.4(15)
F2A B1A F1A 107.6(16)
F3A B1A F1A 117.0(16)
F1B B1B F2B 112(5)
F1B B1B F4B 93(4)
F2B B1B F4B 111(3)
F1B B1B F3B 123(4)
F2B B1B F3B 107(4)
F4B B1B F3B 110(4)

loop_
_geom_bond_atom_site_label_1
_geom_bond_atom_site_label_2
_geom_bond_distance
Cu1 C13 1.893(4)
Cu1 N2 2.042(3)
Cu1 N1 2.060(3)
C38 C37 1.535(6)
C38 H38A 0.9800
C38 H38B 0.9800
C38 H38C 0.9800
N1 C1 1.329(5)
N1 C5 1.352(5)
N2 C10 1.324(5)
N2 C9 1.359(5)
N3 C13 1.358(5)
N3 C15 1.395(4)
N3 C28 1.449(4)
C28 C29 1.399(5)
C28 C33 1.400(5)
C37 C33 1.517(6)
C37 C39 1.523(6)
C37 H37 1.0000
N6 C13 1.358(4)
N6 C14 1.389(5)
N6 C16 1.444(5)
C1 C2 1.411(6)
C1 H1 0.9500
C2 C3 1.370(7)
C2 H2 0.9500
C3 C4 1.388(7)
C3 H3 0.9500
C4 C5 1.417(5)
C4 C6 1.435(7)
C6 C7 1.336(7)
C6 H6 0.9500
C7 C8 1.421(6)
C7 H7 0.9500
C8 C12 1.401(7)
C8 C9 1.408(5)
C9 C5 1.435(6)
C10 C11 1.394(6)
C10 H10 0.9500
C11 C12 1.365(7)
C11 H11 0.9500
C12 H12 0.9500
C29 C30 1.398(5)
C29 C34 1.515(5)
C30 C31 1.357(6)
C30 H30 0.9500
C31 C32 1.379(6)
C31 H31 0.9500
C32 C33 1.393(6)
C32 H32 0.9500
C39 H39A 0.9800
C39 H39B 0.9800
C39 H39C 0.9800
C15 C14 1.337(5)
C15 H15 0.9500
C14 H14 0.9500
C16 C21 1.395(6)
C16 C17 1.395(5)
C21 C20 1.393(6)
C21 C22 1.506(6)
C20 C19 1.383(7)
C20 H20 0.9500
C19 C18 1.366(7)
C19 H19 0.9500
C18 C17 1.404(6)
C18 H18 0.9500
C17 C25 1.517(6)
C25 C26 1.516(6)
C25 C27 1.524(7)
C25 H25 1.0000
C26 H26A 0.9800
C26 H26B 0.9800
C26 H26C 0.9800
C27 H27A 0.9800
C27 H27B 0.9800
C27 H27C 0.9800
C22 C23 1.498(7)
C22 C24 1.548(8)
C22 H22 1.0000
C23 H23A 0.9800
C23 H23B 0.9800
C23 H23C 0.9800
C24 H24A 0.9800
C24 H24B 0.9800
C24 H24C 0.9800
C34 C36 1.513(6)
C34 C35 1.530(7)
C34 H34 1.0000
C36 H36A 0.9800
C36 H36B 0.9800
C36 H36C 0.9800
C35 H35A 0.9800
C35 H35B 0.9800
C35 H35C 0.9800
B1A F4A 1.34(2)
B1A F2A 1.37(2)
B1A F3A 1.40(2)
B1A F1A 1.45(2)
B1B F1B 1.14(6)
B1B F2B 1.32(4)
B1B F4B 1.37(4)
B1B F3B 1.45(5)

loop_
_geom_torsion_atom_site_label_1
_geom_torsion_atom_site_label_2
_geom_torsion_atom_site_label_3
_geom_torsion_atom_site_label_4
_geom_torsion
C13 Cu1 N1 C1 4.9(5)
N2 Cu1 N1 C1 -178.5(4)
C13 Cu1 N1 C5 -169.5(2)
N2 Cu1 N1 C5 7.1(2)
C13 Cu1 N2 C10 -6.5(5)
N1 Cu1 N2 C10 177.2(4)
C13 Cu1 N2 C9 169.3(2)
N1 Cu1 N2 C9 -7.0(2)
C13 N3 C28 C29 88.4(4)
C15 N3 C28 C29 -92.4(4)
C13 N3 C28 C33 -92.7(4)
C15 N3 C28 C33 86.5(4)
C5 N1 C1 C2 1.5(6)
Cu1 N1 C1 C2 -172.6(3)
N1 C1 C2 C3 -0.4(6)
C1 C2 C3 C4 -0.7(6)
C2 C3 C4 C5 0.5(6)
C2 C3 C4 C6 -179.8(4)
C3 C4 C6 C7 179.1(4)
C5 C4 C6 C7 -1.2(6)
C4 C6 C7 C8 0.4(7)
C6 C7 C8 C12 -178.7(4)
C6 C7 C8 C9 0.9(6)
C10 N2 C9 C8 2.3(5)
Cu1 N2 C9 C8 -174.1(3)
C10 N2 C9 C5 -177.8(3)
Cu1 N2 C9 C5 5.8(4)
C12 C8 C9 N2 -1.8(6)
C7 C8 C9 N2 178.5(3)
C12 C8 C9 C5 178.3(3)
C7 C8 C9 C5 -1.4(5)
C9 N2 C10 C11 -1.0(6)
Cu1 N2 C10 C11 174.6(3)
N2 C10 C11 C12 -0.7(7)
C10 C11 C12 C8 1.2(7)
C9 C8 C12 C11 0.0(6)
C7 C8 C12 C11 179.6(4)
C1 N1 C5 C4 -1.7(5)
Cu1 N1 C5 C4 173.4(3)
C1 N1 C5 C9 178.6(3)
Cu1 N1 C5 C9 -6.2(4)
C3 C4 C5 N1 0.7(5)
C6 C4 C5 N1 -179.0(3)
C3 C4 C5 C9 -179.6(3)
C6 C4 C5 C9 0.7(5)
N2 C9 C5 N1 0.3(5)
C8 C9 C5 N1 -179.8(3)
N2 C9 C5 C4 -179.3(3)
C8 C9 C5 C4 0.6(5)
C15 N3 C13 N6 1.5(4)
C28 N3 C13 N6 -179.3(3)
C15 N3 C13 Cu1 -176.5(3)
C28 N3 C13 Cu1 2.8(5)
C14 N6 C13 N3 -1.4(4)
C16 N6 C13 N3 -176.2(3)
C14 N6 C13 Cu1 176.5(3)
C16 N6 C13 Cu1 1.7(5)
N2 Cu1 C13 N3 177.8(3)
N1 Cu1 C13 N3 -7.5(5)
N2 Cu1 C13 N6 0.4(5)
N1 Cu1 C13 N6 175.0(3)
C33 C28 C29 C30 0.4(5)
N3 C28 C29 C30 179.3(3)
C33 C28 C29 C34 -179.4(4)
N3 C28 C29 C34 -0.5(5)
C28 C29 C30 C31 0.5(6)
C34 C29 C30 C31 -179.7(4)
C29 C30 C31 C32 -1.1(7)
C30 C31 C32 C33 0.9(7)
C31 C32 C33 C28 -0.1(6)
C31 C32 C33 C37 178.6(4)
C29 C28 C33 C32 -0.6(6)
N3 C28 C33 C32 -179.4(3)
C29 C28 C33 C37 -179.2(4)
N3 C28 C33 C37 1.9(5)
C39 C37 C33 C32 -85.3(5)
C38 C37 C33 C32 38.7(5)
C39 C37 C33 C28 93.3(5)
C38 C37 C33 C28 -142.7(4)
C13 N3 C15 C14 -1.0(4)
C28 N3 C15 C14 179.7(3)
N3 C15 C14 N6 0.1(4)
C13 N6 C14 C15 0.8(4)
C16 N6 C14 C15 175.7(3)
C13 N6 C16 C21 -98.7(4)
C14 N6 C16 C21 87.1(5)
C13 N6 C16 C17 81.9(5)
C14 N6 C16 C17 -92.3(4)
C17 C16 C21 C20 1.2(6)
N6 C16 C21 C20 -178.2(3)
C17 C16 C21 C22 -180.0(4)
N6 C16 C21 C22 0.7(6)
C16 C21 C20 C19 0.3(6)
C22 C21 C20 C19 -178.6(4)
C21 C20 C19 C18 -2.2(7)
C20 C19 C18 C17 2.7(7)
C21 C16 C17 C18 -0.7(6)
N6 C16 C17 C18 178.6(3)
C21 C16 C17 C25 180.0(4)
N6 C16 C17 C25 -0.6(5)
C19 C18 C17 C16 -1.2(6)
C19 C18 C17 C25 178.1(4)
C16 C17 C25 C26 -123.2(5)
C18 C17 C25 C26 57.6(5)
C16 C17 C25 C27 112.6(4)
C18 C17 C25 C27 -66.7(5)
C20 C21 C22 C23 86.1(6)
C16 C21 C22 C23 -92.7(6)
C20 C21 C22 C24 -35.4(6)
C16 C21 C22 C24 145.8(5)
C30 C29 C34 C36 -49.8(5)
C28 C29 C34 C36 130.0(4)
C30 C29 C34 C35 76.0(5)
C28 C29 C34 C35 -104.2(5)

loop_
_platon_squeeze_void_nr
_platon_squeeze_void_average_x
_platon_squeeze_void_average_y
_platon_squeeze_void_average_z
_platon_squeeze_void_volume
_platon_squeeze_void_count_electrons
_platon_squeeze_void_content
1 0.000 0.000 0.000 188 77 ' '
2 0.000 0.500 0.500 188 77 ' '
